data_4304985
loop_
_publ_author_name
'Jing-Lin Chen'
'Chen-Huey Lin'
'Jian-Hong Chen'
'Yun Chi'
'Yuan-Chieh Chiu'
'Pi-Tai Chou'
'Cheng-Hsuan Lai'
'Gene-Hsiang Lee'
'Arthur J. Carty'

_publ_section_title
;
Reactions of the (2-Pyridyl) Pyrrolide Platinum(II) Complex Driven by
Sterically Encumbered Chelation: A Model for the Reversible Attack of
Alcohol at the Coordinated Carbon Monoxide
;
_journal_name_full 'Inorganic Chemistry'
_journal_page_first 5154
_journal_page_last 5161
_journal_paper_doi 10.1021/ic800117v
_journal_volume 47
_journal_year 2008
_chemical_formula_sum 'C22 H10 F12 N4 Pt'
_chemical_formula_weight 753.43
_chemical_name_systematic
; 
 ? 
;
_space_group_IT_number 13
_symmetry_cell_setting monoclinic
_symmetry_space_group_name_Hall '-P 2yac'
_symmetry_space_group_name_H-M 'P 1 2/n 1'
_atom_sites_solution_hydrogens geom
_atom_sites_solution_primary direct
_atom_sites_solution_secondary difmap
_audit_creation_method SHELXL-97
_cell_angle_alpha 90.00
_cell_angle_beta 104.503(1)
_cell_angle_gamma 90.00
_cell_formula_units_Z 2
_cell_length_a 12.5534(5)
_cell_length_b 4.6447(2)
_cell_length_c 18.9527(7)
_cell_measurement_reflns_used 7206
_cell_measurement_temperature 150(2)
_cell_measurement_theta_max 27.55
_cell_measurement_theta_min 2.23
_cell_volume 1069.86(7)
_computing_cell_refinement 'Bruker SAINT'
_computing_data_collection 'Bruker SMART'
_computing_data_reduction 'Bruker SAINT'
_computing_molecular_graphics 'Bruker SHELXTL'
_computing_publication_material 'Bruker SHELXTL'
_computing_structure_refinement 'SHELXL-97 (Sheldrick, 1997)'
_computing_structure_solution 'SHELXS-97 (Sheldrick, 1990)'
_diffrn_ambient_temperature 150(2)
_diffrn_measured_fraction_theta_full 0.999
_diffrn_measured_fraction_theta_max 0.999
_diffrn_measurement_device_type 'BRUKER SMART APEXCCD area detector'
_diffrn_measurement_method 'omega scans'
_diffrn_radiation_monochromator graphite
_diffrn_radiation_source 'fine-focus sealed tube'
_diffrn_radiation_type MoK\a
_diffrn_radiation_wavelength 0.71073
_diffrn_reflns_av_R_equivalents 0.0278
_diffrn_reflns_av_sigmaI/netI 0.0243
_diffrn_reflns_limit_h_max 16
_diffrn_reflns_limit_h_min -16
_diffrn_reflns_limit_k_max 6
_diffrn_reflns_limit_k_min -6
_diffrn_reflns_limit_l_max 24
_diffrn_reflns_limit_l_min -24
_diffrn_reflns_number 9076
_diffrn_reflns_theta_full 27.49
_diffrn_reflns_theta_max 27.49
_diffrn_reflns_theta_min 2.22
_exptl_absorpt_coefficient_mu 6.684
_exptl_absorpt_correction_T_max 0.6169
_exptl_absorpt_correction_T_min 0.1752
_exptl_absorpt_correction_type multi-scan
_exptl_crystal_colour yellow
_exptl_crystal_density_diffrn 2.339
_exptl_crystal_density_meas ?
_exptl_crystal_density_method 'not measured'
_exptl_crystal_description plate
_exptl_crystal_F_000 712
_exptl_crystal_size_max 0.40
_exptl_crystal_size_mid 0.20
_exptl_crystal_size_min 0.08
_refine_diff_density_max 1.352
_refine_diff_density_min -0.611
_refine_diff_density_rms 0.105
_refine_ls_extinction_method none
_refine_ls_goodness_of_fit_ref 1.041
_refine_ls_hydrogen_treatment constr
_refine_ls_matrix_type full
_refine_ls_number_parameters 178
_refine_ls_number_reflns 2453
_refine_ls_number_restraints 0
_refine_ls_restrained_S_all 1.041
_refine_ls_R_factor_all 0.0265
_refine_ls_R_factor_gt 0.0222
_refine_ls_shift/su_max 0.000
_refine_ls_shift/su_mean 0.000
_refine_ls_structure_factor_coef Fsqd
_refine_ls_weighting_details 'calc w=1/[\s^2^(Fo^2^)+(0.0308P)^2^+1.8744P] where P=(Fo^2^+2Fc^2^)/3'
_refine_ls_weighting_scheme calc
_refine_ls_wR_factor_gt 0.0547
_refine_ls_wR_factor_ref 0.0571
_reflns_number_gt 2200
_reflns_number_total 2453
_reflns_threshold_expression >2sigma(I)
_cod_data_source_file ic800117v-file003_1.cif
_cod_data_source_block complex1
_cod_depositor_comments
;
The following automatic conversions were performed:
'_symmetry_cell_setting' value 'Monoclinic' changed to 'monoclinic'
according to '/home/saulius/struct/CIF-dictionaries/cif_core.dic'
dictionary named 'cif_core.dic' version 2.4.1 from 2010-06-29.

Automatic conversion script
Id: cif_fix_enum 1527 2010-12-29 10:47:43Z saulius 

The following automatic conversions were performed:

'_exptl_crystal_density_meas' value 'not_measured' was changed to '?'
- the value is perceived as not measured.

Automatic conversion script
Id: cif_fix_values 3008 2015-01-20 13:52:24Z robertas 
;
_cod_database_code 4304985

loop_
_symmetry_equiv_pos_as_xyz
'x, y, z'
'-x+1/2, y, -z+1/2'
'-x, -y, -z'
'x-1/2, -y, z-1/2'

loop_
_atom_site_label
_atom_site_type_symbol
_atom_site_fract_x
_atom_site_fract_y
_atom_site_fract_z
_atom_site_U_iso_or_equiv
_atom_site_adp_type
_atom_site_occupancy
_atom_site_symmetry_multiplicity
_atom_site_calc_flag
_atom_site_refinement_flags
_atom_site_disorder_assembly
_atom_site_disorder_group
Pt Pt 1.0000 0.5000 0.5000 0.01319(7) Uani 1 2 d S . .
N1 N 1.0214(2) 0.7231(6) 0.41352(14) 0.0131(5) Uani 1 1 d . . .
N2 N 1.1632(2) 0.4381(6) 0.50769(16) 0.0133(5) Uani 1 1 d . . .
C1 C 0.9554(3) 0.9354(7) 0.37842(19) 0.0148(6) Uani 1 1 d . . .
H1A H 0.8996 1.0095 0.3992 0.018 Uiso 1 1 calc R . .
C2 C 0.9667(3) 1.0481(7) 0.3131(2) 0.0186(7) Uani 1 1 d . . .
H2A H 0.9205 1.1998 0.2896 0.022 Uiso 1 1 calc R . .
C3 C 1.0473(3) 0.9337(8) 0.2828(2) 0.0187(7) Uani 1 1 d . . .
H3A H 1.0527 0.9956 0.2360 0.022 Uiso 1 1 calc R . .
C4 C 1.1195(3) 0.7302(7) 0.32048(18) 0.0183(7) Uani 1 1 d . . .
H4A H 1.1765 0.6566 0.3007 0.022 Uiso 1 1 calc R . .
C5 C 1.1082(3) 0.6339(7) 0.38755(18) 0.0142(6) Uani 1 1 d . . .
C6 C 1.1869(3) 0.4602(6) 0.44068(19) 0.0146(6) Uani 1 1 d . . .
C7 C 1.2933(3) 0.3638(7) 0.44546(19) 0.0175(7) Uani 1 1 d . . .
C8 C 1.3382(3) 0.2888(8) 0.51827(19) 0.0198(7) Uani 1 1 d . . .
H8A H 1.4102 0.2171 0.5387 0.024 Uiso 1 1 calc R . .
C9 C 1.2576(3) 0.3388(7) 0.55489(18) 0.0167(7) Uani 1 1 d . . .
C10 C 1.3560(3) 0.3614(8) 0.3888(2) 0.0208(7) Uani 1 1 d . . .
C11 C 1.2808(3) 0.3444(8) 0.63585(19) 0.0190(7) Uani 1 1 d . . .
F1 F 1.30146(18) 0.2340(5) 0.32618(12) 0.0296(5) Uani 1 1 d . . .
F2 F 1.38165(19) 0.6277(5) 0.36939(13) 0.0301(5) Uani 1 1 d . . .
F3 F 1.45184(17) 0.2221(5) 0.41146(13) 0.0302(5) Uani 1 1 d . . .
F4 F 1.2057(2) 0.4902(4) 0.66057(13) 0.0240(5) Uani 1 1 d . . .
F5 F 1.28781(19) 0.0788(5) 0.66623(12) 0.0265(5) Uani 1 1 d . . .
F6 F 1.3789(2) 0.4668(5) 0.66483(13) 0.0284(5) Uani 1 1 d . . .

loop_
_atom_site_aniso_label
_atom_site_aniso_U_11
_atom_site_aniso_U_22
_atom_site_aniso_U_33
_atom_site_aniso_U_23
_atom_site_aniso_U_13
_atom_site_aniso_U_12
Pt 0.01251(10) 0.01560(10) 0.01146(10) 0.00000(6) 0.00303(6) 0.00073(6)
N1 0.0106(12) 0.0172(13) 0.0117(13) -0.0004(10) 0.0030(10) -0.0007(10)
N2 0.0140(13) 0.0113(12) 0.0144(14) 0.0016(10) 0.0031(11) 0.0008(10)
C1 0.0145(16) 0.0103(14) 0.0185(17) -0.0017(12) 0.0020(13) 0.0011(11)
C2 0.0180(17) 0.0162(16) 0.0204(18) 0.0016(13) 0.0025(14) -0.0014(12)
C3 0.0218(18) 0.0200(16) 0.0148(16) 0.0025(13) 0.0052(14) -0.0031(13)
C4 0.0164(16) 0.0223(17) 0.0174(17) -0.0014(13) 0.0064(13) -0.0014(13)
C5 0.0118(14) 0.0142(16) 0.0161(16) -0.0018(12) 0.0027(12) -0.0009(12)
C6 0.0160(16) 0.0116(15) 0.0158(16) -0.0011(12) 0.0033(13) -0.0025(12)
C7 0.0159(16) 0.0176(17) 0.0202(17) -0.0008(13) 0.0065(13) 0.0016(13)
C8 0.0131(15) 0.0224(17) 0.0228(18) 0.0000(14) 0.0022(13) 0.0031(13)
C9 0.0141(15) 0.0152(16) 0.0191(17) 0.0011(13) 0.0010(13) 0.0017(12)
C10 0.0164(16) 0.0256(19) 0.0229(18) 0.0003(15) 0.0095(14) 0.0019(14)
C11 0.0140(15) 0.0219(18) 0.0198(17) 0.0003(14) 0.0015(13) -0.0005(13)
F1 0.0285(11) 0.0395(13) 0.0238(11) -0.0082(10) 0.0121(9) -0.0013(10)
F2 0.0287(12) 0.0269(12) 0.0406(14) 0.0053(11) 0.0199(11) -0.0015(10)
F3 0.0194(10) 0.0357(13) 0.0388(13) 0.0003(11) 0.0137(10) 0.0087(9)
F4 0.0239(11) 0.0281(12) 0.0195(11) -0.0027(8) 0.0043(9) 0.0029(8)
F5 0.0314(12) 0.0207(10) 0.0235(11) 0.0090(9) -0.0003(9) 0.0038(9)
F6 0.0204(11) 0.0367(14) 0.0237(12) -0.0025(9) -0.0025(9) -0.0051(9)

loop_
_atom_type_symbol
_atom_type_description
_atom_type_scat_dispersion_real
_atom_type_scat_dispersion_imag
_atom_type_scat_source
C C 0.0033 0.0016 'International Tables Vol C Tables 4.2.6.8 and 6.1.1.4'
H H 0.0000 0.0000 'International Tables Vol C Tables 4.2.6.8 and 6.1.1.4'
N N 0.0061 0.0033 'International Tables Vol C Tables 4.2.6.8 and 6.1.1.4'
F F 0.0171 0.0103 'International Tables Vol C Tables 4.2.6.8 and 6.1.1.4'
Pt Pt -1.7033 8.3905 'International Tables Vol C Tables 4.2.6.8 and 6.1.1.4'

loop_
_geom_angle_atom_site_label_1
_geom_angle_atom_site_label_2
_geom_angle_atom_site_label_3
_geom_angle
_geom_angle_site_symmetry_1
_geom_angle_site_symmetry_3
_geom_angle_publ_flag
N1 Pt N1 180.000(1) 3_766 . ?
N1 Pt N2 78.13(11) 3_766 3_766 ?
N1 Pt N2 101.87(11) . 3_766 ?
N1 Pt N2 101.87(11) 3_766 . ?
N1 Pt N2 78.13(11) . . ?
N2 Pt N2 180.00(16) 3_766 . ?
C1 N1 C5 119.3(3) . . ?
C1 N1 Pt 125.9(2) . . ?
C5 N1 Pt 114.7(2) . . ?
C9 N2 C6 106.0(3) . . ?
C9 N2 Pt 141.5(2) . . ?
C6 N2 Pt 111.6(2) . . ?
N1 C1 C2 122.0(3) . . ?
C1 C2 C3 118.3(3) . . ?
C4 C3 C2 120.0(3) . . ?
C3 C4 C5 119.4(3) . . ?
N1 C5 C4 120.4(3) . . ?
N1 C5 C6 112.4(3) . . ?
C4 C5 C6 127.0(3) . . ?
N2 C6 C7 109.9(3) . . ?
N2 C6 C5 114.3(3) . . ?
C7 C6 C5 134.0(3) . . ?
C6 C7 C8 106.7(3) . . ?
C6 C7 C10 129.1(3) . . ?
C8 C7 C10 123.9(3) . . ?
C9 C8 C7 106.8(3) . . ?
N2 C9 C8 110.5(3) . . ?
N2 C9 C11 125.4(3) . . ?
C8 C9 C11 122.8(3) . . ?
F3 C10 F1 106.7(3) . . ?
F3 C10 F2 105.8(3) . . ?
F1 C10 F2 105.3(3) . . ?
F3 C10 C7 111.7(3) . . ?
F1 C10 C7 113.4(3) . . ?
F2 C10 C7 113.4(3) . . ?
F4 C11 F6 107.3(3) . . ?
F4 C11 F5 106.7(3) . . ?
F6 C11 F5 104.9(3) . . ?
F4 C11 C9 113.4(3) . . ?
F6 C11 C9 110.6(3) . . ?
F5 C11 C9 113.4(3) . . ?

loop_
_geom_bond_atom_site_label_1
_geom_bond_atom_site_label_2
_geom_bond_distance
_geom_bond_site_symmetry_2
_geom_bond_publ_flag
Pt N1 2.013(3) 3_766 ?
Pt N1 2.013(3) . ?
Pt N2 2.038(3) 3_766 ?
Pt N2 2.038(3) . ?
N1 C1 1.350(4) . ?
N1 C5 1.368(4) . ?
N2 C9 1.373(4) . ?
N2 C6 1.379(4) . ?
C1 C2 1.384(5) . ?
C2 C3 1.388(5) . ?
C3 C4 1.379(5) . ?
C4 C5 1.388(4) . ?
C5 C6 1.464(5) . ?
C6 C7 1.391(5) . ?
C7 C8 1.398(5) . ?
C7 C10 1.481(5) . ?
C8 C9 1.382(5) . ?
C9 C11 1.489(5) . ?
C10 F3 1.339(4) . ?
C10 F1 1.350(4) . ?
C10 F2 1.353(5) . ?
C11 F4 1.337(4) . ?
C11 F6 1.342(4) . ?
C11 F5 1.355(4) . ?
